data_4305484
loop_
_publ_author_name
'Konstantin V. Luzyanin'
'Pavel V. Gushchin'
'Armando J. L. Pombeiro'
'Matti Haukka'
'Victor I. Ovcharenko'
'Vadim Yu. Kukushkin'

_publ_section_title
;
Oxidation of Pt-bound Bis-hydroxylamine as a Novel Route to Unexplored
Dinitrosoalkane Ligated Species
;
_journal_name_full 'Inorganic Chemistry'
_journal_page_first 6919
_journal_page_last 6930
_journal_paper_doi 10.1021/ic800481a
_journal_volume 47
_journal_year 2008
_chemical_formula_moiety 'C12 H32 N4 O4 Pt, Cl4 Pt, 2(H2 O)'
_chemical_formula_sum 'C12 H36 Cl4 N4 O6 Pt2'
_chemical_formula_weight 864.43
_chemical_name_systematic
;
 ? 
;
_space_group_IT_number 15
_symmetry_cell_setting monoclinic
_symmetry_space_group_name_Hall '-C 2yc'
_symmetry_space_group_name_H-M 'C 1 2/c 1'
_atom_sites_solution_hydrogens mixed
_atom_sites_solution_primary direct
_atom_sites_solution_secondary difmap
_audit_creation_method SHELXL-97
_cell_angle_alpha 90.00
_cell_angle_beta 107.967(4)
_cell_angle_gamma 90.00
_cell_formula_units_Z 4
_cell_length_a 16.1477(10)
_cell_length_b 13.0342(9)
_cell_length_c 11.6516(6)
_cell_measurement_reflns_used 2679
_cell_measurement_temperature 120(2)
_cell_measurement_theta_max 27.47
_cell_measurement_theta_min 2.65
_cell_volume 2332.7(3)
_computing_cell_refinement 'EvalCCD (Duisenberg, 1998-2003)'
_computing_data_collection 'Collect (Bruker AXS BV, 1997-2004)'
_computing_data_reduction 'EvalCCD (Duisenberg, 1998-2003)'
_computing_molecular_graphics 'Diamond v.3.1e (Brandenburg, 2007)'
_computing_publication_material 'SHELXL-97 (Sheldrick, 1997)'
_computing_structure_refinement 'SHELXL-97 (Sheldrick, 1997)'
_computing_structure_solution 'SIR2002 (Burla et al., 2003)'
_diffrn_ambient_temperature 120(2)
_diffrn_detector_area_resol_mean 9
_diffrn_measured_fraction_theta_full 0.999
_diffrn_measured_fraction_theta_max 0.999
_diffrn_measurement_device '95mm CCD camera on \k-goniostat'
_diffrn_measurement_device_type 'Nonius KappaCCD'
_diffrn_measurement_method '\f scans and \w scans with \k offset'
_diffrn_radiation_monochromator 'horizontally mounted graphite crystal'
_diffrn_radiation_source 'fine-focus sealed tube'
_diffrn_radiation_type MoK\a
_diffrn_radiation_wavelength 0.71073
_diffrn_reflns_av_R_equivalents 0.0220
_diffrn_reflns_av_sigmaI/netI 0.0283
_diffrn_reflns_limit_h_max 20
_diffrn_reflns_limit_h_min -18
_diffrn_reflns_limit_k_max 15
_diffrn_reflns_limit_k_min -16
_diffrn_reflns_limit_l_max 14
_diffrn_reflns_limit_l_min -15
_diffrn_reflns_number 7365
_diffrn_reflns_theta_full 27.47
_diffrn_reflns_theta_max 27.47
_diffrn_reflns_theta_min 2.65
_exptl_absorpt_coefficient_mu 12.474
_exptl_absorpt_correction_T_max 0.1966
_exptl_absorpt_correction_T_min 0.0759
_exptl_absorpt_correction_type multi-scan
_exptl_absorpt_process_details 'SADABS v.2.10 (Sheldrick, 2003)'
_exptl_crystal_colour orange
_exptl_crystal_density_diffrn 2.461
_exptl_crystal_density_method 'not measured'
_exptl_crystal_description block
_exptl_crystal_F_000 1632
_exptl_crystal_size_max 0.30
_exptl_crystal_size_mid 0.16
_exptl_crystal_size_min 0.13
_refine_diff_density_max 1.992
_refine_diff_density_min -2.119
_refine_diff_density_rms 0.212
_refine_ls_extinction_method none
_refine_ls_goodness_of_fit_ref 1.091
_refine_ls_hydrogen_treatment constr
_refine_ls_matrix_type full
_refine_ls_number_parameters 129
_refine_ls_number_reflns 2679
_refine_ls_number_restraints 0
_refine_ls_restrained_S_all 1.091
_refine_ls_R_factor_all 0.0346
_refine_ls_R_factor_gt 0.0270
_refine_ls_shift/su_max 0.001
_refine_ls_shift/su_mean 0.000
_refine_ls_structure_factor_coef Fsqd
_refine_ls_weighting_details 'calc w=1/[\s^2^(Fo^2^)+(0.0158P)^2^+53.1224P] where P=(Fo^2^+2Fc^2^)/3'
_refine_ls_weighting_scheme calc
_refine_ls_wR_factor_gt 0.0608
_refine_ls_wR_factor_ref 0.0630
_reflns_number_gt 2411
_reflns_number_total 2679
_reflns_threshold_expression >2sigma(I)
_cod_data_source_file ic800481a-file003_1.cif
_cod_data_source_block 5
_cod_original_cell_volume 2332.7(2)
_cod_original_sg_symbol_H-M 'C 2/c'
_cod_database_code 4305484

loop_
_symmetry_equiv_pos_as_xyz
'x, y, z'
'-x, y, -z+1/2'
'x+1/2, y+1/2, z'
'-x+1/2, y+1/2, -z+1/2'
'-x, -y, -z'
'x, -y, z-1/2'
'-x+1/2, -y+1/2, -z'
'x+1/2, -y+1/2, z-1/2'

loop_
_atom_site_label
_atom_site_type_symbol
_atom_site_fract_x
_atom_site_fract_y
_atom_site_fract_z
_atom_site_U_iso_or_equiv
_atom_site_adp_type
_atom_site_occupancy
_atom_site_symmetry_multiplicity
_atom_site_calc_flag
_atom_site_refinement_flags
_atom_site_disorder_assembly
_atom_site_disorder_group
Pt1 Pt 0.7500 0.2500 0.5000 0.00767(8) Uani 1 2 d S . .
Pt2 Pt 1.0000 0.31506(2) 0.7500 0.01471(9) Uani 1 2 d S . .
Cl1 Cl 0.95047(11) 0.44017(13) 0.84947(16) 0.0293(4) Uani 1 1 d . . .
Cl2 Cl 1.04497(10) 0.19121(13) 0.64290(15) 0.0258(3) Uani 1 1 d . . .
O1 O 0.8779(3) 0.3197(3) 0.3882(4) 0.0205(9) Uani 1 1 d . . .
H1O H 0.9377 0.2975 0.3969 0.031 Uiso 1 1 d . . .
O2 O 0.6796(3) 0.0378(3) 0.4916(4) 0.0212(9) Uani 1 1 d . . .
H2O H 0.6534 0.0673 0.5338 0.032 Uiso 1 1 d . . .
O99 O 1.0438(4) 0.3277(4) 0.3985(5) 0.0396(13) Uani 1 1 d . . .
H8O H 1.0541 0.3876 0.3571 0.059 Uiso 1 1 d . . .
H9O H 1.0706 0.3079 0.4759 0.059 Uiso 1 1 d . . .
N1 N 0.8531(3) 0.2281(3) 0.4368(4) 0.0102(9) Uani 1 1 d . . .
H1N H 0.9025 0.2063 0.4931 0.015 Uiso 1 1 d . . .
N2 N 0.7153(3) 0.1083(4) 0.4259(4) 0.0122(9) Uani 1 1 d . . .
H2N H 0.6695 0.1170 0.3404 0.018 Uiso 1 1 d . . .
C1 C 0.8333(3) 0.1419(4) 0.3446(5) 0.0104(11) Uani 1 1 d . . .
C2 C 0.9177(4) 0.1086(5) 0.3239(6) 0.0178(12) Uani 1 1 d . . .
H2A H 0.9408 0.1652 0.2875 0.027 Uiso 1 1 calc R . .
H2B H 0.9066 0.0493 0.2696 0.027 Uiso 1 1 calc R . .
H2C H 0.9602 0.0899 0.4012 0.027 Uiso 1 1 calc R . .
C3 C 0.7705(4) 0.1833(5) 0.2278(5) 0.0157(12) Uani 1 1 d . . .
H3A H 0.7996 0.2366 0.1949 0.023 Uiso 1 1 calc R . .
H3B H 0.7194 0.2127 0.2440 0.023 Uiso 1 1 calc R . .
H3C H 0.7522 0.1274 0.1692 0.023 Uiso 1 1 calc R . .
C4 C 0.7928(4) 0.0572(4) 0.4026(5) 0.0119(11) Uani 1 1 d . . .
C5 C 0.8536(4) 0.0208(5) 0.5239(5) 0.0178(12) Uani 1 1 d . . .
H5A H 0.8736 0.0800 0.5770 0.027 Uiso 1 1 calc R . .
H5B H 0.9039 -0.0142 0.5114 0.027 Uiso 1 1 calc R . .
H5C H 0.8224 -0.0267 0.5610 0.027 Uiso 1 1 calc R . .
C6 C 0.7613(4) -0.0343(5) 0.3205(6) 0.0190(13) Uani 1 1 d . . .
H6A H 0.7358 -0.0852 0.3616 0.028 Uiso 1 1 calc R . .
H6B H 0.8105 -0.0651 0.3006 0.028 Uiso 1 1 calc R . .
H6C H 0.7173 -0.0119 0.2463 0.028 Uiso 1 1 calc R . .

loop_
_atom_site_aniso_label
_atom_site_aniso_U_11
_atom_site_aniso_U_22
_atom_site_aniso_U_33
_atom_site_aniso_U_23
_atom_site_aniso_U_13
_atom_site_aniso_U_12
Pt1 0.00693(14) 0.00826(14) 0.00888(14) 0.00045(11) 0.00400(10) 0.00343(10)
Pt2 0.01079(16) 0.01405(16) 0.01650(16) 0.000 0.00010(12) 0.000
Cl1 0.0315(9) 0.0259(8) 0.0315(9) -0.0064(7) 0.0114(7) 0.0048(7)
Cl2 0.0205(8) 0.0232(8) 0.0310(8) -0.0070(7) 0.0042(6) 0.0057(6)
O1 0.022(2) 0.017(2) 0.027(2) 0.0059(19) 0.0141(19) 0.0017(18)
O2 0.024(2) 0.018(2) 0.026(2) 0.0027(19) 0.0153(19) -0.0021(18)
O99 0.037(3) 0.045(3) 0.042(3) 0.001(3) 0.019(3) -0.001(3)
N1 0.009(2) 0.008(2) 0.015(2) -0.0012(18) 0.0049(18) 0.0020(17)
N2 0.013(2) 0.012(2) 0.013(2) 0.0011(19) 0.0064(19) 0.0018(19)
C1 0.007(3) 0.013(3) 0.010(2) -0.001(2) 0.003(2) 0.004(2)
C2 0.012(3) 0.022(3) 0.022(3) -0.006(3) 0.010(2) 0.006(2)
C3 0.014(3) 0.021(3) 0.011(3) 0.003(2) 0.002(2) 0.004(2)
C4 0.011(3) 0.011(3) 0.013(3) -0.002(2) 0.003(2) 0.001(2)
C5 0.016(3) 0.019(3) 0.016(3) 0.005(2) 0.001(2) 0.009(2)
C6 0.021(3) 0.014(3) 0.022(3) -0.007(2) 0.005(3) 0.001(2)

loop_
_atom_type_symbol
_atom_type_description
_atom_type_scat_dispersion_real
_atom_type_scat_dispersion_imag
_atom_type_scat_source
C C 0.0033 0.0016 'International Tables Vol C Tables 4.2.6.8 and 6.1.1.4'
H H 0.0000 0.0000 'International Tables Vol C Tables 4.2.6.8 and 6.1.1.4'
N N 0.0061 0.0033 'International Tables Vol C Tables 4.2.6.8 and 6.1.1.4'
O O 0.0106 0.0060 'International Tables Vol C Tables 4.2.6.8 and 6.1.1.4'
Cl Cl 0.1484 0.1585 'International Tables Vol C Tables 4.2.6.8 and 6.1.1.4'
Pt Pt -1.7033 8.3905 'International Tables Vol C Tables 4.2.6.8 and 6.1.1.4'

loop_
_geom_angle_atom_site_label_1
_geom_angle_atom_site_label_2
_geom_angle_atom_site_label_3
_geom_angle
_geom_angle_site_symmetry_1
_geom_angle_site_symmetry_3
_geom_angle_publ_flag
N1 Pt1 N1 180.0 . 7_656 ?
N1 Pt1 N2 97.54(18) . 7_656 ?
N1 Pt1 N2 82.45(18) 7_656 7_656 ?
N1 Pt1 N2 82.46(18) . . ?
N1 Pt1 N2 97.54(18) 7_656 . ?
N2 Pt1 N2 179.998(1) 7_656 . ?
Cl1 Pt2 Cl1 88.85(9) . 2_756 ?
Cl1 Pt2 Cl2 177.56(6) . . ?
Cl1 Pt2 Cl2 90.42(6) 2_756 . ?
Cl1 Pt2 Cl2 90.41(6) . 2_756 ?
Cl1 Pt2 Cl2 177.56(6) 2_756 2_756 ?
Cl2 Pt2 Cl2 90.41(9) . 2_756 ?
N1 O1 H1O 95.7 . . ?
N2 O2 H2O 112.4 . . ?
H8O O99 H9O 128.9 . . ?
O1 N1 C1 111.2(4) . . ?
O1 N1 Pt1 112.7(3) . . ?
C1 N1 Pt1 110.0(3) . . ?
O1 N1 H1N 104.9 . . ?
C1 N1 H1N 103.0 . . ?
Pt1 N1 H1N 114.6 . . ?
O2 N2 C4 107.8(4) . . ?
O2 N2 Pt1 117.3(3) . . ?
C4 N2 Pt1 109.9(3) . . ?
O2 N2 H2N 107.2 . . ?
C4 N2 H2N 104.9 . . ?
Pt1 N2 H2N 109.0 . . ?
N1 C1 C2 108.7(4) . . ?
N1 C1 C3 107.9(4) . . ?
C2 C1 C3 110.0(5) . . ?
N1 C1 C4 104.2(4) . . ?
C2 C1 C4 112.8(5) . . ?
C3 C1 C4 113.0(5) . . ?
C1 C2 H2A 109.5 . . ?
C1 C2 H2B 109.5 . . ?
H2A C2 H2B 109.5 . . ?
C1 C2 H2C 109.5 . . ?
H2A C2 H2C 109.5 . . ?
H2B C2 H2C 109.5 . . ?
C1 C3 H3A 109.5 . . ?
C1 C3 H3B 109.5 . . ?
H3A C3 H3B 109.5 . . ?
C1 C3 H3C 109.5 . . ?
H3A C3 H3C 109.5 . . ?
H3B C3 H3C 109.5 . . ?
N2 C4 C6 109.0(5) . . ?
N2 C4 C5 107.6(4) . . ?
C6 C4 C5 109.6(5) . . ?
N2 C4 C1 104.4(4) . . ?
C6 C4 C1 113.1(5) . . ?
C5 C4 C1 112.9(5) . . ?
C4 C5 H5A 109.5 . . ?
C4 C5 H5B 109.5 . . ?
H5A C5 H5B 109.5 . . ?
C4 C5 H5C 109.5 . . ?
H5A C5 H5C 109.5 . . ?
H5B C5 H5C 109.5 . . ?
C4 C6 H6A 109.5 . . ?
C4 C6 H6B 109.5 . . ?
H6A C6 H6B 109.5 . . ?
C4 C6 H6C 109.5 . . ?
H6A C6 H6C 109.5 . . ?
H6B C6 H6C 109.5 . . ?

loop_
_geom_bond_atom_site_label_1
_geom_bond_atom_site_label_2
_geom_bond_distance
_geom_bond_site_symmetry_2
_geom_bond_publ_flag
Pt1 N1 2.038(5) . ?
Pt1 N1 2.038(5) 7_656 ?
Pt1 N2 2.042(5) 7_656 ?
Pt1 N2 2.042(5) . ?
Pt2 Cl1 2.2833(17) . ?
Pt2 Cl1 2.2833(17) 2_756 ?
Pt2 Cl2 2.2912(16) . ?
Pt2 Cl2 2.2912(16) 2_756 ?
O1 N1 1.431(6) . ?
O1 H1O 0.9828 . ?
O2 N2 1.428(6) . ?
O2 H2O 0.8334 . ?
O99 H8O 0.9590 . ?
O99 H9O 0.9091 . ?
N1 C1 1.519(7) . ?
N1 H1N 0.9077 . ?
N2 C4 1.514(7) . ?
N2 H2N 1.0477 . ?
C1 C2 1.520(7) . ?
C1 C3 1.524(7) . ?
C1 C4 1.542(8) . ?
C2 H2A 0.9800 . ?
C2 H2B 0.9800 . ?
C2 H2C 0.9800 . ?
C3 H3A 0.9800 . ?
C3 H3B 0.9800 . ?
C3 H3C 0.9800 . ?
C4 C6 1.515(8) . ?
C4 C5 1.526(8) . ?
C5 H5A 0.9800 . ?
C5 H5B 0.9800 . ?
C5 H5C 0.9800 . ?
C6 H6A 0.9800 . ?
C6 H6B 0.9800 . ?
C6 H6C 0.9800 . ?

loop_
_geom_hbond_atom_site_label_D
_geom_hbond_atom_site_label_H
_geom_hbond_atom_site_label_A
_geom_hbond_distance_DH
_geom_hbond_distance_HA
_geom_hbond_distance_DA
_geom_hbond_angle_DHA
_geom_hbond_site_symmetry_A
O1 H1O O99 0.98 1.75 2.647(7) 149.4 .
O2 H2O O1 0.83 1.88 2.659(6) 155.1 7_656
O2 H2O Cl1 0.83 2.97 3.443(4) 118.2 4_646
